data_1565251
loop_
_publ_author_name
'Bolotin, Dmitrii S.'
'Soldatova, Natalia S.'
'Demakova, Marina Ya.'
'Novikov, Alexander S.'
'Ivanov, Daniil M.'
'Aliyarova, Irina S.'
'Sapegin, Alexander'
'Krasavin, Mikhail'

_publ_section_title
;
 Pentacoordinated silver(I) complex featuring 8-phenylquinoline ligands:
 Interplay of coordination bonds, semicoordination, and stacking
 interactions
;
_journal_name_full 'Inorganica Chimica Acta'
_journal_page_first 119453
_journal_paper_doi 10.1016/j.ica.2020.119453
_journal_volume 504
_journal_year 2020
_chemical_formula_moiety 'C31 H22 Ag F3 N2 O3 S'
_chemical_formula_sum 'C31 H22 Ag F3 N2 O3 S'
_chemical_formula_weight 667.43
_space_group_crystal_system orthorhombic
_space_group_IT_number 19
_space_group_name_Hall 'P 2ac 2ab'
_space_group_name_H-M_alt 'P 21 21 21'
_atom_sites_solution_hydrogens geom
_cell_angle_alpha 90
_cell_angle_beta 90
_cell_angle_gamma 90
_cell_formula_units_Z 4
_cell_length_a 9.3352(2)
_cell_length_b 11.6054(3)
_cell_length_c 24.7715(7)
_cell_measurement_reflns_used 8454
_cell_measurement_temperature 100(2)
_cell_measurement_theta_max 31.9790
_cell_measurement_theta_min 2.9220
_cell_volume 2683.71(12)
_computing_cell_refinement
;
CrysAlisPro, Agilent Technologies,
Version 1.171.36.32 (release 02-08-2013 CrysAlis171 .NET)
(compiled Aug  2 2013,16:46:58)
;
_computing_data_collection
;
CrysAlisPro, Agilent Technologies,
Version 1.171.36.32 (release 02-08-2013 CrysAlis171 .NET)
(compiled Aug  2 2013,16:46:58)
;
_computing_data_reduction
;
CrysAlisPro, Agilent Technologies,
Version 1.171.36.32 (release 02-08-2013 CrysAlis171 .NET)
(compiled Aug  2 2013,16:46:58)
;
_computing_molecular_graphics 'Olex2 (Dolomanov et al., 2009)'
_computing_publication_material 'Olex2 (Dolomanov et al., 2009)'
_computing_structure_refinement 'ShelXL (Sheldrick, 2015)'
_computing_structure_solution
;
Superflip (Palatinus & Chapuis, 2007;Palatinus & van der Lee, 2008;
Palatinus et al., 2012)
;
_diffrn_ambient_temperature 100(2)
_diffrn_detector_area_resol_mean 16.2096
_diffrn_measured_fraction_theta_full 0.999
_diffrn_measured_fraction_theta_max 0.999
_diffrn_measurement_details
;
#__ type_ start__ end____ width___ exp.time_
  1 omega  -93.00  -40.00   1.0000    4.9900
omega____ theta____ kappa____ phi______ frames
    -      -25.4311 -178.0000   60.0000 53

#__ type_ start__ end____ width___ exp.time_
  2 omega  -25.00    2.00   1.0000    4.9900
omega____ theta____ kappa____ phi______ frames
    -      -25.4311   57.0000  -30.0000 27

#__ type_ start__ end____ width___ exp.time_
  3 omega   -4.00   97.00   1.0000    4.9900
omega____ theta____ kappa____ phi______ frames
    -       26.5248   77.0000  -60.0000 101

#__ type_ start__ end____ width___ exp.time_
  4 omega   40.00   66.00   1.0000    4.9900
omega____ theta____ kappa____ phi______ frames
    -       26.5248  -99.0000 -180.0000 26

#__ type_ start__ end____ width___ exp.time_
  5 omega   32.00   93.00   1.0000    4.9900
omega____ theta____ kappa____ phi______ frames
    -       26.5248 -139.0000  147.0000 61

#__ type_ start__ end____ width___ exp.time_
  6 omega  -24.00    2.00   1.0000    4.9900
omega____ theta____ kappa____ phi______ frames
    -       26.5248  -99.0000 -180.0000 26

#__ type_ start__ end____ width___ exp.time_
  7 omega    6.00   53.00   1.0000    4.9900
omega____ theta____ kappa____ phi______ frames
    -       26.5248  -99.0000   30.0000 47
;
_diffrn_measurement_device_type 'Xcalibur, Eos'
_diffrn_measurement_method '\w scans'
_diffrn_radiation_type MoK\a
_diffrn_radiation_wavelength 0.71073
_diffrn_reflns_av_R_equivalents 0.0293
_diffrn_reflns_av_unetI/netI 0.0371
_diffrn_reflns_Laue_measured_fraction_full 0.999
_diffrn_reflns_Laue_measured_fraction_max 0.999
_diffrn_reflns_limit_h_max 11
_diffrn_reflns_limit_h_min -12
_diffrn_reflns_limit_k_max 12
_diffrn_reflns_limit_k_min -15
_diffrn_reflns_limit_l_max 31
_diffrn_reflns_limit_l_min -32
_diffrn_reflns_number 18003
_diffrn_reflns_point_group_measured_fraction_full 0.999
_diffrn_reflns_point_group_measured_fraction_max 0.999
_diffrn_reflns_theta_full 25.242
_diffrn_reflns_theta_max 27.494
_diffrn_reflns_theta_min 2.732
_exptl_absorpt_coefficient_mu 0.887
_exptl_absorpt_correction_T_max 1.00000
_exptl_absorpt_correction_T_min 0.79076
_exptl_absorpt_correction_type multi-scan
_exptl_absorpt_process_details
;
CrysAlisPro, Agilent Technologies,
Version 1.171.36.32 (release 02-08-2013 CrysAlis171 .NET)
(compiled Aug  2 2013,16:46:58)
Empirical absorption correction using spherical harmonics,
 implemented in SCALE3 ABSPACK scaling algorithm.
;
_exptl_crystal_colour colorless
_exptl_crystal_density_diffrn 1.652
_exptl_crystal_description prism
_exptl_crystal_F_000 1344
_exptl_crystal_size_max 0.21
_exptl_crystal_size_mid 0.19
_exptl_crystal_size_min 0.17
_refine_diff_density_max 0.338
_refine_diff_density_min -0.301
_refine_diff_density_rms 0.059
_refine_ls_abs_structure_details
;
 Flack x determined using 2417 quotients [(I+)-(I-)]/[(I+)+(I-)]
 (Parsons, Flack and Wagner, Acta Cryst. B69 (2013) 249-259).
;
_refine_ls_abs_structure_Flack -0.031(9)
_refine_ls_extinction_coef .
_refine_ls_extinction_method none
_refine_ls_goodness_of_fit_ref 1.031
_refine_ls_hydrogen_treatment constr
_refine_ls_matrix_type full
_refine_ls_number_parameters 370
_refine_ls_number_reflns 6168
_refine_ls_number_restraints 0
_refine_ls_restrained_S_all 1.031
_refine_ls_R_factor_all 0.0268
_refine_ls_R_factor_gt 0.0231
_refine_ls_shift/su_max 0.001
_refine_ls_shift/su_mean 0.000
_refine_ls_structure_factor_coef Fsqd
_refine_ls_weighting_details 'w=1/[\s^2^(Fo^2^)+(0.0210P)^2^] where P=(Fo^2^+2Fc^2^)/3'
_refine_ls_weighting_scheme calc
_refine_ls_wR_factor_gt 0.0462
_refine_ls_wR_factor_ref 0.0474
_reflns_Friedel_coverage 0.770
_reflns_Friedel_fraction_full 1.000
_reflns_Friedel_fraction_max 1.000
_reflns_number_gt 5805
_reflns_number_total 6168
_reflns_threshold_expression 'I > 2\s(I)'
_cod_data_source_file ICA-2020-504-119453.cif
_cod_data_source_block 12478-ais-21
_cod_database_code 1565251
_shelx_space_group_comment
;
The symmetry employed for this shelxl refinement is uniquely defined
by the following loop, which should always be used as a source of
symmetry information in preference to the above space-group names.
They are only intended as comments.
;
_olex2_refinement_description
;
1. Fixed Uiso
 At 1.2 times of:
  All C(H) groups
2.a Aromatic/amide H refined with riding coordinates:
 C18(H18), C16(H16), C11(H11), C15(H15), C1(H1), C14(H14), C12(H12), C2(H2),
 C6(H6), C17(H17), C5(H5), C22(H22), C26(H26), C28(H28), C20(H20), C8(H8),
 C13(H13), C21(H21), C27(H27), C3(H3), C29(H29), C30(H30)
;
_olex2_submission_special_instructions 'No special instructions were received'

loop_
_space_group_symop_operation_xyz
'x, y, z'
'-x+1/2, -y, z+1/2'
'x+1/2, -y+1/2, -z'
'-x, y+1/2, -z+1/2'

loop_
_atom_site_label
_atom_site_type_symbol
_atom_site_fract_x
_atom_site_fract_y
_atom_site_fract_z
_atom_site_U_iso_or_equiv
_atom_site_adp_type
_atom_site_occupancy
_atom_site_site_symmetry_order
_atom_site_calc_flag
_atom_site_refinement_flags_posn
_atom_site_refinement_flags_adp
_atom_site_refinement_flags_occupancy
_atom_site_disorder_assembly
_atom_site_disorder_group
Ag1 Ag 0.80176(2) 0.52506(2) 0.65067(2) 0.01359(6) Uani 1 1 d . . . . .
S1 S 0.59178(7) 0.74485(7) 0.60245(3) 0.01498(15) Uani 1 1 d . . . . .
F2 F 0.57247(19) 0.77606(17) 0.49755(8) 0.0278(5) Uani 1 1 d . . . . .
O1 O 0.7359(2) 0.7023(2) 0.59401(9) 0.0225(5) Uani 1 1 d . . . . .
O3 O 0.5807(2) 0.8680(2) 0.60893(10) 0.0264(5) Uani 1 1 d . . . . .
N2 N 0.8005(2) 0.56759(19) 0.73844(9) 0.0120(5) Uani 1 1 d . . . . .
O2 O 0.5080(2) 0.6762(2) 0.63916(9) 0.0291(6) Uani 1 1 d . . . . .
N1 N 0.8244(2) 0.4306(2) 0.57196(10) 0.0132(5) Uani 1 1 d . . . . .
F3 F 0.37045(19) 0.7503(2) 0.53736(9) 0.0412(6) Uani 1 1 d . . . . .
F1 F 0.5132(3) 0.6065(2) 0.52449(10) 0.0474(6) Uani 1 1 d . . . . .
C24 C 0.8807(3) 0.5046(2) 0.77526(12) 0.0119(6) Uani 1 1 d . . . . .
C9 C 0.8239(3) 0.3123(3) 0.56744(12) 0.0125(6) Uani 1 1 d . . . . .
C10 C 0.6848(3) 0.2924(2) 0.65617(12) 0.0128(6) Uani 1 1 d . . . . .
C18 C 0.7130(3) 0.5563(2) 0.84605(13) 0.0177(6) Uani 1 1 d . . . . .
H18 H 0.6820 0.5516 0.8817 0.021 Uiso 1 1 calc R . . . .
C19 C 0.8362(3) 0.4947(2) 0.82961(12) 0.0149(6) Uani 1 1 d . . . . .
C16 C 0.6854(3) 0.6231(2) 0.75632(12) 0.0139(6) Uani 1 1 d . . . . .
H16 H 0.6316 0.6651 0.7316 0.017 Uiso 1 1 calc R . . . .
C11 C 0.5735(3) 0.3734(2) 0.65067(14) 0.0142(6) Uani 1 1 d . . . . .
H11 H 0.5508 0.4025 0.6168 0.017 Uiso 1 1 calc R . . . .
C15 C 0.7176(3) 0.2511(3) 0.70771(12) 0.0169(6) Uani 1 1 d . . . . .
H15 H 0.7910 0.1977 0.7120 0.020 Uiso 1 1 calc R . . . .
C23 C 1.0074(3) 0.4460(3) 0.75727(13) 0.0155(7) Uani 1 1 d . . . . .
C1 C 0.8832(3) 0.4928(3) 0.53296(12) 0.0166(7) Uani 1 1 d . . . . .
H1 H 0.8814 0.5726 0.5363 0.020 Uiso 1 1 calc R . . . .
C31 C 0.5081(3) 0.7182(3) 0.53695(14) 0.0215(7) Uani 1 1 d . . . . .
C14 C 0.6415(3) 0.2887(3) 0.75254(13) 0.0193(7) Uani 1 1 d . . . . .
H14 H 0.6644 0.2607 0.7866 0.023 Uiso 1 1 calc R . . . .
C12 C 0.4970(3) 0.4101(3) 0.69591(13) 0.0166(7) Uani 1 1 d . . . . .
H12 H 0.4228 0.4629 0.6920 0.020 Uiso 1 1 calc R . . . .
C7 C 0.7600(3) 0.2431(3) 0.60826(12) 0.0126(6) Uani 1 1 d . . . . .
C25 C 1.0662(3) 0.4582(3) 0.70129(13) 0.0158(7) Uani 1 1 d . . . . .
C2 C 0.9482(3) 0.4454(3) 0.48683(13) 0.0184(7) Uani 1 1 d . . . . .
H2 H 0.9872 0.4926 0.4603 0.022 Uiso 1 1 calc R . . . .
C6 C 0.8317(3) 0.0704(3) 0.55834(13) 0.0204(7) Uani 1 1 d . . . . .
H6 H 0.8329 -0.0096 0.5558 0.025 Uiso 1 1 calc R . . . .
C17 C 0.6404(3) 0.6218(3) 0.81039(13) 0.0177(7) Uani 1 1 d . . . . .
H17 H 0.5620 0.6654 0.8214 0.021 Uiso 1 1 calc R . . . .
C4 C 0.8905(3) 0.2576(3) 0.52213(12) 0.0152(6) Uani 1 1 d . . . . .
C5 C 0.8937(3) 0.1358(3) 0.51879(13) 0.0195(7) Uani 1 1 d . . . . .
H5 H 0.9380 0.1002 0.4896 0.023 Uiso 1 1 calc R . . . .
C22 C 1.0776(3) 0.3760(3) 0.79385(13) 0.0199(7) Uani 1 1 d . . . . .
H22 H 1.1593 0.3367 0.7828 0.024 Uiso 1 1 calc R . . . .
C26 C 1.0952(3) 0.5677(3) 0.67991(13) 0.0179(7) Uani 1 1 d . . . . .
H26 H 1.0717 0.6332 0.6996 0.022 Uiso 1 1 calc R . . . .
C28 C 1.1923(3) 0.4817(3) 0.59962(13) 0.0262(7) Uani 1 1 d . . . . .
H28 H 1.2337 0.4892 0.5656 0.031 Uiso 1 1 calc R . . . .
C20 C 0.9123(3) 0.4209(3) 0.86530(13) 0.0217(7) Uani 1 1 d . . . . .
H20 H 0.8822 0.4127 0.9009 0.026 Uiso 1 1 calc R . . . .
C8 C 0.7661(3) 0.1244(3) 0.60296(13) 0.0177(7) Uani 1 1 d . . . . .
H8 H 0.7256 0.0787 0.6297 0.021 Uiso 1 1 calc R . . . .
C13 C 0.5313(3) 0.3680(3) 0.74661(14) 0.0193(7) Uani 1 1 d . . . . .
H13 H 0.4804 0.3930 0.7767 0.023 Uiso 1 1 calc R . . . .
C21 C 1.0295(3) 0.3622(3) 0.84738(16) 0.0236(7) Uani 1 1 d . . . . .
H21 H 1.0779 0.3127 0.8706 0.028 Uiso 1 1 calc R . . . .
C27 C 1.1589(3) 0.5788(3) 0.62940(14) 0.0244(8) Uani 1 1 d . . . . .
H27 H 1.1790 0.6516 0.6157 0.029 Uiso 1 1 calc R . . . .
C3 C 0.9527(3) 0.3282(3) 0.48196(13) 0.0183(7) Uani 1 1 d . . . . .
H3 H 0.9967 0.2948 0.4522 0.022 Uiso 1 1 calc R . . . .
C29 C 1.1642(3) 0.3731(3) 0.62044(14) 0.0251(8) Uani 1 1 d . . . . .
H29 H 1.1869 0.3077 0.6005 0.030 Uiso 1 1 calc R . . . .
C30 C 1.1023(3) 0.3622(3) 0.67092(13) 0.0195(7) Uani 1 1 d . . . . .
H30 H 1.0845 0.2891 0.6847 0.023 Uiso 1 1 calc R . . . .

loop_
_atom_site_aniso_label
_atom_site_aniso_U_11
_atom_site_aniso_U_22
_atom_site_aniso_U_33
_atom_site_aniso_U_23
_atom_site_aniso_U_13
_atom_site_aniso_U_12
Ag1 0.01652(9) 0.01389(10) 0.01035(10) -0.00133(10) 0.00003(9) -0.00044(8)
S1 0.0187(3) 0.0130(4) 0.0133(4) 0.0003(3) -0.0029(3) 0.0013(3)
F2 0.0316(10) 0.0374(14) 0.0143(10) 0.0075(9) 0.0019(8) 0.0045(9)
O1 0.0184(11) 0.0213(12) 0.0277(14) -0.0017(11) -0.0075(9) 0.0025(9)
O3 0.0398(13) 0.0143(12) 0.0250(14) -0.0042(11) -0.0043(11) 0.0070(10)
N2 0.0114(9) 0.0110(12) 0.0136(12) -0.0002(10) -0.0017(11) -0.0014(10)
O2 0.0339(12) 0.0330(15) 0.0204(15) 0.0093(11) 0.0028(10) -0.0020(10)
N1 0.0155(12) 0.0137(12) 0.0105(13) 0.0002(10) -0.0005(10) -0.0017(9)
F3 0.0184(9) 0.0687(18) 0.0366(14) 0.0198(13) -0.0109(9) -0.0042(10)
F1 0.0803(17) 0.0246(13) 0.0374(15) -0.0068(11) -0.0292(13) -0.0119(11)
C24 0.0136(12) 0.0089(17) 0.0131(15) -0.0019(11) -0.0045(11) 0.0003(10)
C9 0.0129(13) 0.0132(15) 0.0113(15) -0.0002(12) -0.0039(11) -0.0001(10)
C10 0.0122(12) 0.0131(13) 0.0132(15) 0.0005(12) 0.0017(13) -0.0061(10)
C18 0.0235(14) 0.0194(16) 0.0101(14) -0.0017(13) 0.0009(14) 0.0003(11)
C19 0.0180(13) 0.0123(16) 0.0145(14) -0.0006(12) -0.0029(11) -0.0004(10)
C16 0.0134(13) 0.0111(14) 0.0170(16) 0.0016(12) -0.0021(12) 0.0019(11)
C11 0.0156(12) 0.0128(14) 0.0143(15) 0.0016(15) -0.0011(14) -0.0051(10)
C15 0.0148(14) 0.0157(15) 0.0204(17) 0.0031(13) -0.0004(12) -0.0031(12)
C23 0.0141(13) 0.0121(17) 0.0202(17) -0.0033(12) -0.0027(12) -0.0005(10)
C1 0.0192(14) 0.0151(19) 0.0155(16) -0.0002(13) 0.0012(12) -0.0023(11)
C31 0.0246(15) 0.0195(18) 0.0205(19) 0.0012(14) -0.0050(13) -0.0022(12)
C14 0.0222(14) 0.0232(19) 0.0126(17) 0.0041(14) -0.0028(12) -0.0098(12)
C12 0.0152(13) 0.0161(17) 0.0185(18) -0.0010(14) 0.0010(12) -0.0042(11)
C7 0.0111(12) 0.0149(15) 0.0120(16) -0.0008(13) -0.0048(11) -0.0008(10)
C25 0.0081(11) 0.0226(19) 0.0168(17) -0.0023(14) -0.0010(11) 0.0019(11)
C2 0.0229(14) 0.0225(19) 0.0099(16) 0.0017(13) 0.0041(12) -0.0034(11)
C6 0.0263(17) 0.0119(15) 0.0231(19) -0.0018(14) -0.0045(13) 0.0016(11)
C17 0.0167(13) 0.0179(17) 0.0186(18) -0.0027(14) 0.0041(12) 0.0017(11)
C4 0.0163(13) 0.0170(16) 0.0124(16) -0.0034(13) -0.0019(12) -0.0001(11)
C5 0.0233(15) 0.0163(17) 0.0190(18) -0.0053(14) 0.0001(13) 0.0030(12)
C22 0.0170(14) 0.0170(17) 0.026(2) -0.0025(15) -0.0050(13) 0.0040(12)
C26 0.0131(13) 0.0209(17) 0.0198(18) -0.0041(14) -0.0001(13) 0.0001(12)
C28 0.0140(12) 0.044(2) 0.0206(16) -0.0047(16) 0.0038(13) 0.0019(16)
C20 0.0282(15) 0.0240(18) 0.0127(18) 0.0027(14) -0.0035(13) -0.0024(14)
C8 0.0212(15) 0.0151(16) 0.0168(17) 0.0051(14) -0.0020(12) -0.0002(11)
C13 0.0199(14) 0.0206(18) 0.0173(18) -0.0039(14) 0.0075(12) -0.0093(12)
C21 0.0262(14) 0.0200(17) 0.0246(18) 0.0046(17) -0.0115(16) 0.0043(12)
C27 0.0162(15) 0.032(2) 0.0254(19) 0.0010(16) 0.0007(13) -0.0036(13)
C3 0.0216(14) 0.0221(18) 0.0111(17) -0.0049(14) 0.0035(12) -0.0005(12)
C29 0.0170(16) 0.033(2) 0.026(2) -0.0142(17) -0.0008(13) 0.0082(13)
C30 0.0137(13) 0.0208(17) 0.0240(18) -0.0041(14) -0.0018(13) 0.0028(12)

loop_
_atom_type_symbol
_atom_type_description
_atom_type_scat_dispersion_real
_atom_type_scat_dispersion_imag
_atom_type_scat_source
C C 0.0033 0.0016 'International Tables Vol C Tables 4.2.6.8 and 6.1.1.4'
H H 0.0000 0.0000 'International Tables Vol C Tables 4.2.6.8 and 6.1.1.4'
Ag Ag -0.8971 1.1015 'International Tables Vol C Tables 4.2.6.8 and 6.1.1.4'
F F 0.0171 0.0103 'International Tables Vol C Tables 4.2.6.8 and 6.1.1.4'
N N 0.0061 0.0033 'International Tables Vol C Tables 4.2.6.8 and 6.1.1.4'
O O 0.0106 0.0060 'International Tables Vol C Tables 4.2.6.8 and 6.1.1.4'
S S 0.1246 0.1234 'International Tables Vol C Tables 4.2.6.8 and 6.1.1.4'

loop_
_geom_angle_atom_site_label_1
_geom_angle_atom_site_label_2
_geom_angle_atom_site_label_3
_geom_angle
_geom_angle_site_symmetry_1
_geom_angle_site_symmetry_3
N2 Ag1 O1 110.79(8) . .
N2 Ag1 N1 162.69(8) . .
N1 Ag1 O1 86.51(8) . .
O1 S1 C31 102.19(14) . .
O3 S1 O1 114.88(14) . .
O3 S1 C31 103.64(14) . .
O2 S1 O1 114.01(14) . .
O2 S1 O3 116.05(15) . .
O2 S1 C31 103.61(15) . .
S1 O1 Ag1 114.65(12) . .
C24 N2 Ag1 121.42(18) . .
C16 N2 Ag1 115.88(19) . .
C16 N2 C24 118.2(2) . .
C9 N1 Ag1 123.83(19) . .
C1 N1 Ag1 113.9(2) . .
C1 N1 C9 119.0(3) . .
N2 C24 C19 120.7(2) . .
N2 C24 C23 119.3(3) . .
C19 C24 C23 120.0(3) . .
N1 C9 C7 120.4(3) . .
N1 C9 C4 120.3(3) . .
C7 C9 C4 119.3(3) . .
C11 C10 C7 121.7(3) . .
C15 C10 C11 118.6(3) . .
C15 C10 C7 119.5(2) . .
C17 C18 C19 120.4(3) . .
C24 C19 C18 118.2(3) . .
C24 C19 C20 119.6(3) . .
C18 C19 C20 122.1(3) . .
N2 C16 C17 123.7(3) . .
C12 C11 C10 120.2(3) . .
C14 C15 C10 120.7(3) . .
C24 C23 C25 123.0(3) . .
C22 C23 C24 117.7(3) . .
C22 C23 C25 119.2(3) . .
N1 C1 C2 123.9(3) . .
F2 C31 S1 112.0(2) . .
F2 C31 F3 107.4(3) . .
F2 C31 F1 107.8(3) . .
F3 C31 S1 110.9(2) . .
F1 C31 S1 110.8(2) . .
F1 C31 F3 107.8(3) . .
C13 C14 C15 120.2(3) . .
C13 C12 C11 120.2(3) . .
C9 C7 C10 123.1(3) . .
C8 C7 C9 118.5(3) . .
C8 C7 C10 118.4(3) . .
C26 C25 C23 120.3(3) . .
C30 C25 C23 121.1(3) . .
C30 C25 C26 118.4(3) . .
C3 C2 C1 118.3(3) . .
C5 C6 C8 119.9(3) . .
C18 C17 C16 118.7(3) . .
C5 C4 C9 119.8(3) . .
C3 C4 C9 118.3(3) . .
C3 C4 C5 121.9(3) . .
C6 C5 C4 120.2(3) . .
C23 C22 C21 122.2(3) . .
C27 C26 C25 120.4(3) . .
C27 C28 C29 120.0(3) . .
C21 C20 C19 120.0(3) . .
C7 C8 C6 122.3(3) . .
C12 C13 C14 120.1(3) . .
C20 C21 C22 120.4(3) . .
C28 C27 C26 120.0(3) . .
C2 C3 C4 120.2(3) . .
C30 C29 C28 119.9(3) . .
C29 C30 C25 121.3(3) . .

loop_
_geom_bond_atom_site_label_1
_geom_bond_atom_site_label_2
_geom_bond_distance
_geom_bond_site_symmetry_2
Ag1 O1 2.565(2) .
Ag1 N2 2.229(2) .
Ag1 N1 2.247(2) .
S1 O1 1.449(2) .
S1 O3 1.442(2) .
S1 O2 1.440(2) .
S1 C31 1.827(3) .
F2 C31 1.328(4) .
N2 C24 1.388(3) .
N2 C16 1.329(4) .
N1 C9 1.378(4) .
N1 C1 1.325(4) .
F3 C31 1.338(4) .
F1 C31 1.334(4) .
C24 C19 1.414(4) .
C24 C23 1.435(4) .
C9 C7 1.422(4) .
C9 C4 1.431(4) .
C10 C11 1.408(4) .
C10 C15 1.398(4) .
C10 C7 1.493(4) .
C18 C19 1.414(4) .
C18 C17 1.349(4) .
C19 C20 1.421(4) .
C16 C17 1.404(4) .
C11 C12 1.395(4) .
C15 C14 1.389(4) .
C23 C25 1.498(4) .
C23 C22 1.382(4) .
C1 C2 1.406(4) .
C14 C13 1.388(5) .
C12 C13 1.385(5) .
C7 C8 1.385(4) .
C25 C26 1.403(4) .
C25 C30 1.385(4) .
C2 C3 1.366(4) .
C6 C5 1.368(5) .
C6 C8 1.410(4) .
C4 C5 1.416(4) .
C4 C3 1.414(4) .
C22 C21 1.409(5) .
C26 C27 1.391(4) .
C28 C27 1.383(5) .
C28 C29 1.387(5) .
C20 C21 1.363(4) .
C29 C30 1.383(5) .
